data_1541426
loop_
_publ_author_name
'Araki, T.'
'Moore, P.B.'

_publ_section_title
;
 Dixeneite, Cu(1+) Mn(2+)14 Fe(3+) (OH)6 (As(3+)O3)5 (Si(4+) O4)2 (As(5+)
 O4): metallic (As(3+)4 Cu(1+)) clusters in an oxide matrix
;
_journal_name_full 'American Mineralogist'
_journal_page_first 1263
_journal_page_last 1273
_journal_volume 66
_journal_year 1981
_chemical_formula_sum 'As6.3 Cu0.84 Fe H6 Mg0.1 Mn13.9 O33 Si1.7'
_chemical_name_systematic 'Cu0.84 Mn13.9 Mg0.1 Fe As6.3 Si1.7 O33 H6'
_space_group_IT_number 146
_symmetry_space_group_name_Hall 'R 3'
_symmetry_space_group_name_H-M 'R 3 :H'
_cell_angle_alpha 90
_cell_angle_beta 90
_cell_angle_gamma 120
_cell_formula_units_Z 3
_cell_length_a 8.233
_cell_length_b 8.233
_cell_length_c 37.499
_cell_volume 2201.236
_citation_journal_id_ASTM AMMIAY
_cod_data_source_file Araki_AMMIAY_1981_1892.cif
_cod_data_source_block H6As6.3Cu0.84Fe1Mg0.1Mn13.9O33Si1.7
_cod_original_formula_sum 'H6 As6.3 Cu0.84 Fe1 Mg0.1 Mn13.9 O33 Si1.7'
_cod_database_code 1541426

loop_
_symmetry_equiv_pos_as_xyz
x,y,z
-y,x-y,z
-x+y,-x,z
x+2/3,y+1/3,z+1/3
-y+2/3,x-y+1/3,z+1/3
-x+y+2/3,-x+1/3,z+1/3
x+1/3,y+2/3,z+2/3
-y+1/3,x-y+2/3,z+2/3
-x+y+1/3,-x+2/3,z+2/3

loop_
_atom_site_label
_atom_site_type_symbol
_atom_site_fract_x
_atom_site_fract_y
_atom_site_fract_z
_atom_site_occupancy
_atom_site_U_iso_or_equiv
O13 O-2 0.2352 0.0814 0.2271 1 0.0
As5 As+3 0.3333 0.6667 0.25062 1 0.0
Mg1 Mg+2 0.3333 0.6667 0.00622 0.1 0.0
O10 O-2 0.1468 0.2272 0.2905 1 0.0
Si2 Si+4 0 0 0.1462 0.6 0.0
O8 O-2 0.5194 0.1277 0.1707 1 0.0
Fe1 Fe+3 0 0 0.25749 1 0.0
Mn4 Mn+2 0.4158 0.3359 0.12987 1 0.0
As2 As+5 0 0 0.1462 0.4 0.0
O6 O-2 0.2837 0.4545 0.0988 1 0.0
O2 O-2 0.3333 0.6667 0.1584 1 0.0
Si3 Si+4 0.3333 0.6667 0.11357 0.24 0.0
Mn2 Mn+2 0.3333 0.6667 0.00622 0.9 0.0
O12 O-2 0.214 0.1791 0.0375 1 0.0
Mn6 Mn+2 0.4226 0.3154 0.26133 1 0.0
Mn1 Mn+2 0 0 0 1 0.0
As3 As+5 0.3333 0.6667 0.11357 0.76 0.0
As4 As+3 0.6667 0.3333 0.06992 1 0.0
O5 O-2 0.4698 0.1659 0.0949 1 0.0
Cu1 Cu+1 0.3333 0.6667 0.31292 0.651 0.0
As1 As+5 0.6667 0.3333 0.18792 0.14 0.0
Mn3 Mn+2 0.0408 0.2617 0.06782 1 0.0
O9 O-2 0.369 0.501 0.2277 1 0.0
O1 O-2 0 0 0.1019 1 0.0
O7 O-2 0.1655 0.2081 0.1617 1 0.0
O3 O-2 0.6667 0.3333 0.2311 1 0.0
Cu2 Cu+1 0.6667 0.3333 0.003 0.192 0.0
O11 O-2 0.4608 0.1185 0.2956 1 0.0
O4 O-2 0.0899 0.4444 0.0212 1 0.0
Si1 Si+4 0.6667 0.3333 0.18792 0.86 0.0
As6 As+3 0.08854 0.37369 0.31589 1 0.0
Mn5 Mn+2 0.1089 0.3976 0.1923 1 0.0
